data_7719924
loop_
_publ_author_name
'Deshmukh, Gopal'
'Rana, Thakur Rochak Kumar'
'Yadav, Neha'
'Rajaraman, Gopalan'
'Murugavel, Ramaswamy'

_publ_section_title
;
 <i>C</i> <sub>2</sub>-Symmetric Ru(II) bimetallic complex catalysed
 selective degradation and value addition of azo dyes.
;
_journal_issue 40
_journal_name_full 'Dalton transactions (Cambridge, England : 2003)'
_journal_page_first 15235
_journal_page_last 15258
_journal_paper_doi 10.1039/d5dt01813g
_journal_volume 54
_journal_year 2025
_chemical_formula_moiety 'C38 H40 Br4 N2 O2'
_chemical_formula_sum 'C38 H40 Br4 N2 O2'
_chemical_formula_weight 876.36
_space_group_crystal_system monoclinic
_space_group_IT_number 14
_space_group_name_Hall '-P 2yn'
_space_group_name_H-M_alt 'P 1 21/n 1'
_atom_sites_solution_hydrogens geom
_atom_sites_solution_primary dual
_audit_creation_date 2024-08-19
_audit_creation_method
;
Olex2 1.5
(compiled 2023.03.06 svn.rbb2c1857 for OlexSys, GUI svn.r6748)
;
_audit_update_record
;
2025-03-21 deposited with the CCDC.	2025-09-04 downloaded from the CCDC.
;
_cell_angle_alpha 90
_cell_angle_beta 105.837(3)
_cell_angle_gamma 90
_cell_formula_units_Z 4
_cell_length_a 13.0696(3)
_cell_length_b 12.6327(3)
_cell_length_c 23.2937(6)
_cell_measurement_reflns_used 21316
_cell_measurement_temperature 150.00(10)
_cell_measurement_theta_max 27.6390
_cell_measurement_theta_min 1.8350
_cell_volume 3699.91(16)
_computing_cell_refinement 'CrysAlisPro 1.171.41.93a (Rigaku OD, 2020)'
_computing_data_collection 'CrysAlisPro 1.171.41.93a (Rigaku OD, 2020)'
_computing_data_reduction 'CrysAlisPro 1.171.41.93a (Rigaku OD, 2020)'
_computing_molecular_graphics 'Olex2 1.5 (Dolomanov et al., 2009)'
_computing_publication_material 'Olex2 1.5 (Dolomanov et al., 2009)'
_computing_structure_refinement 'SHELXL 2018/3 (Sheldrick, 2015)'
_computing_structure_solution 'SHELXT 2018/2 (Sheldrick, 2018)'
_diffrn_ambient_environment N~2~
_diffrn_ambient_temperature 150.00(10)
_diffrn_detector 'CCD plate'
_diffrn_detector_area_resol_mean 8
_diffrn_measured_fraction_theta_full 0.997
_diffrn_measured_fraction_theta_max 0.997
_diffrn_measurement_details
;
List of Runs (angles in degrees, time in seconds):

  # Type    Start    End  Width  t~exp~   \w     \q     \k     \f   Frames
#--------------------------------------------------------------------------
  1  \f    131.79 260.29   0.50    3.00  16.12 -12.98 -59.25    --   257
  2  \w   -108.63  15.87   0.50    3.00    --  -12.98 -59.25 173.08  249
  3  \f     69.44 221.94   0.50    3.00  77.88 -12.98  31.50    --   305
;
_diffrn_measurement_device 'abstract diffractometer'
_diffrn_measurement_device_type 'Saxi-CrysAlisPro-abstract goniometer imported SAXI images'
_diffrn_measurement_method '\w and \f scans'
_diffrn_orient_matrix_type 'CrysAlisPro convention (1999,Acta A55,543-557)'
_diffrn_orient_matrix_UB_11 0.0318270000
_diffrn_orient_matrix_UB_12 0.0313141000
_diffrn_orient_matrix_UB_13 0.0233896000
_diffrn_orient_matrix_UB_21 -0.0460493000
_diffrn_orient_matrix_UB_22 0.0273212000
_diffrn_orient_matrix_UB_23 0.0024170000
_diffrn_orient_matrix_UB_31 -0.0069177000
_diffrn_orient_matrix_UB_32 -0.0377476000
_diffrn_orient_matrix_UB_33 0.0211850000
_diffrn_radiation_monochromator graphite
_diffrn_radiation_probe x-ray
_diffrn_radiation_type 'Mo K\a'
_diffrn_radiation_wavelength 0.71073
_diffrn_reflns_av_R_equivalents 0.0534
_diffrn_reflns_av_unetI/netI 0.0340
_diffrn_reflns_Laue_measured_fraction_full 0.997
_diffrn_reflns_Laue_measured_fraction_max 0.997
_diffrn_reflns_limit_h_max 15
_diffrn_reflns_limit_h_min -15
_diffrn_reflns_limit_k_max 15
_diffrn_reflns_limit_k_min -15
_diffrn_reflns_limit_l_max 26
_diffrn_reflns_limit_l_min -27
_diffrn_reflns_number 36242
_diffrn_reflns_point_group_measured_fraction_full 0.997
_diffrn_reflns_point_group_measured_fraction_max 0.997
_diffrn_reflns_theta_full 25.000
_diffrn_reflns_theta_max 25.000
_diffrn_reflns_theta_min 2.062
_diffrn_source 'fine-focus sealed X-ray tube'
_diffrn_source_type 'Enhance (Mo) X-ray Source'
_exptl_absorpt_coefficient_mu 4.386
_exptl_absorpt_correction_T_max 1.00000
_exptl_absorpt_correction_T_min 0.15841
_exptl_absorpt_correction_type multi-scan
_exptl_absorpt_process_details
;
CrysAlisPro 1.171.41.93a (Rigaku Oxford Diffraction, 2020)
Empirical absorption correction using spherical harmonics,
implemented in SCALE3 ABSPACK scaling algorithm.
;
_exptl_crystal_colour 'metallic yellowish yellow'
_exptl_crystal_colour_lustre metallic
_exptl_crystal_colour_modifier yellowish
_exptl_crystal_colour_primary yellow
_exptl_crystal_density_diffrn 1.573
_exptl_crystal_description needle
_exptl_crystal_F_000 1752
_exptl_crystal_size_max 0.165
_exptl_crystal_size_mid 0.137
_exptl_crystal_size_min 0.048
_refine_diff_density_max 1.814
_refine_diff_density_min -1.127
_refine_diff_density_rms 0.103
_refine_ls_extinction_method none
_refine_ls_goodness_of_fit_ref 1.024
_refine_ls_hydrogen_treatment constr
_refine_ls_matrix_type full
_refine_ls_number_parameters 425
_refine_ls_number_reflns 6505
_refine_ls_number_restraints 0
_refine_ls_restrained_S_all 1.024
_refine_ls_R_factor_all 0.0635
_refine_ls_R_factor_gt 0.0531
_refine_ls_shift/su_max 0.005
_refine_ls_shift/su_mean 0.000
_refine_ls_structure_factor_coef Fsqd
_refine_ls_weighting_details 'w=1/[\s^2^(Fo^2^)+(0.0683P)^2^+12.8199P] where P=(Fo^2^+2Fc^2^)/3'
_refine_ls_weighting_scheme calc
_refine_ls_wR_factor_gt 0.1356
_refine_ls_wR_factor_ref 0.1438
_reflns_Friedel_coverage 0.000
_reflns_number_gt 5470
_reflns_number_total 6505
_reflns_threshold_expression 'I > 2\s(I)'
_cod_data_source_file d5dt01813g4.cif
_cod_data_source_block rm_gd_76b_1_autored
_cod_database_code 7719924
_shelx_shelxl_version_number 2018/3
_shelx_space_group_comment
;
The symmetry employed for this shelxl refinement is uniquely defined
by the following loop, which should always be used as a source of
symmetry information in preference to the above space-group names.
They are only intended as comments.
;
_shelx_estimated_absorpt_t_max 0.817
_shelx_estimated_absorpt_t_min 0.531
_reflns_odcompleteness_completeness 82.91
_reflns_odcompleteness_iscentric 1
_reflns_odcompleteness_theta 33.57
_olex2_refinement_description
;
1. Fixed Uiso
 At 1.2 times of:
  All C(H) groups
 At 1.5 times of:
  All C(H,H,H) groups, All O(H) groups
2.a Ternary CH refined with riding coordinates:
 C29(H29), C26(H26), C15(H15), C17(H17)
2.b Aromatic/amide H refined with riding coordinates:
 C38(H38), C10(H10), C21(H21), C25(H25), C28(H28), C7(H7), C32(H32), C5(H5),
 C3(H3), C36(H36)
2.c Idealised Me refined as rotating group:
 C27(H27a,H27b,H27c), C12(H12a,H12b,H12c), C30(H30a,H30b,H30c), C31(H31a,H31b,
 H31c), C19(H19a,H19b,H19c), C18(H18a,H18b,H18c), C16(H16a,H16b,H16c), C14(H14a,
 H14b,H14c)
2.d Idealised tetrahedral OH refined as rotating group:
 O1(H1), O2(H2)
;
_olex2_submission_special_instructions 'No special instructions were received'
_oxdiff_exptl_absorpt_empirical_details
;
Empirical correction (ABSPACK) includes:
- Absorption correction using spherical harmonics
- Frame scaling
;
_oxdiff_exptl_absorpt_empirical_full_max 2.779
_oxdiff_exptl_absorpt_empirical_full_min 0.405

loop_
_space_group_symop_operation_xyz
'x, y, z'
'-x+1/2, y+1/2, -z+1/2'
'-x, -y, -z'
'x-1/2, -y-1/2, z-1/2'

loop_
_atom_site_label
_atom_site_type_symbol
_atom_site_fract_x
_atom_site_fract_y
_atom_site_fract_z
_atom_site_U_iso_or_equiv
_atom_site_adp_type
_atom_site_occupancy
_atom_site_site_symmetry_order
_atom_site_calc_flag
_atom_site_refinement_flags_posn
_atom_site_refinement_flags_adp
_atom_site_refinement_flags_occupancy
_atom_site_disorder_assembly
_atom_site_disorder_group
Br4 Br 0.00673(4) 0.91421(5) 0.26262(2) 0.04651(18) Uani 1 1 d . . . . .
Br1 Br 1.36470(5) 0.05769(6) 0.28194(3) 0.0592(2) Uani 1 1 d . . . . .
Br2 Br 1.38224(5) -0.07866(5) 0.51548(3) 0.0542(2) Uani 1 1 d . . . . .
Br3 Br 0.09643(5) 0.77152(6) 0.50087(3) 0.0585(2) Uani 1 1 d . . . . .
O1 O 1.1597(3) 0.1575(3) 0.29165(15) 0.0394(8) Uani 1 1 d . . . . .
H1 H 1.103587 0.185812 0.295213 0.059 Uiso 1 1 calc R U . . .
O2 O 0.2819(3) 0.6712(3) 0.46973(16) 0.0411(9) Uani 1 1 d . . . . .
H2 H 0.330985 0.639733 0.459721 0.062 Uiso 1 1 calc R U . . .
N1 N 1.0142(3) 0.2084(3) 0.34508(18) 0.0299(9) Uani 1 1 d . . . . .
N2 N 0.4057(3) 0.6263(3) 0.40277(18) 0.0307(9) Uani 1 1 d . . . . .
C9 C 0.9465(3) 0.3728(4) 0.3762(2) 0.0278(10) Uani 1 1 d . . . . .
C38 C 0.7404(3) 0.2916(3) 0.3423(2) 0.0261(9) Uani 1 1 d . . . . .
H38 H 0.669892 0.264555 0.330442 0.031 Uiso 1 1 calc R U . . .
C20 C 0.6675(3) 0.4550(4) 0.37815(19) 0.0246(9) Uani 1 1 d . . . . .
C8 C 0.9261(3) 0.2714(4) 0.3521(2) 0.0266(10) Uani 1 1 d . . . . .
C11 C 0.7583(3) 0.3919(3) 0.36813(19) 0.0239(9) Uani 1 1 d . . . . .
C13 C 0.8233(4) 0.2300(4) 0.3333(2) 0.0272(10) Uani 1 1 d . . . . .
C10 C 0.8612(4) 0.4312(4) 0.3839(2) 0.0283(10) Uani 1 1 d . . . . .
H10 H 0.873806 0.500282 0.400541 0.034 Uiso 1 1 calc R U . . .
C22 C 0.4963(3) 0.4605(4) 0.3998(2) 0.0281(10) Uani 1 1 d . . . . .
C21 C 0.5829(3) 0.4044(4) 0.3925(2) 0.0262(10) Uani 1 1 d . . . . .
H21 H 0.584683 0.329747 0.397435 0.031 Uiso 1 1 calc R U . . .
C25 C 0.6655(4) 0.5643(4) 0.3734(2) 0.0284(10) Uani 1 1 d . . . . .
H25 H 0.723219 0.599352 0.364081 0.034 Uiso 1 1 calc R U . . .
C23 C 0.4955(4) 0.5713(4) 0.3935(2) 0.0287(10) Uani 1 1 d . . . . .
C24 C 0.5815(4) 0.6244(4) 0.3818(2) 0.0297(10) Uani 1 1 d . . . . .
C29 C 0.3992(4) 0.4031(4) 0.4092(2) 0.0342(11) Uani 1 1 d . . . . .
H29 H 0.362781 0.452153 0.431003 0.041 Uiso 1 1 calc R U . . .
C1 C 1.2076(4) 0.1063(4) 0.3419(2) 0.0325(11) Uani 1 1 d . . . . .
C28 C 0.1858(4) 0.7898(4) 0.3214(2) 0.0313(10) Uani 1 1 d . . . . .
H28 H 0.203488 0.794072 0.284478 0.038 Uiso 1 1 calc R U . . .
C7 C 1.0688(4) 0.1610(4) 0.3906(2) 0.0319(11) Uani 1 1 d . . . . .
H7 H 1.045862 0.162846 0.425971 0.038 Uiso 1 1 calc R U . . .
C26 C 0.5884(4) 0.7455(4) 0.3799(3) 0.0374(12) Uani 1 1 d . . . . .
H26 H 0.530600 0.774730 0.395861 0.045 Uiso 1 1 calc R U . . .
C32 C 0.3447(4) 0.6766(4) 0.3607(2) 0.0322(11) Uani 1 1 d . . . . .
H32 H 0.359092 0.678161 0.322841 0.039 Uiso 1 1 calc R U . . .
C6 C 1.1661(4) 0.1030(4) 0.3914(2) 0.0306(10) Uani 1 1 d . . . . .
C5 C 1.2179(4) 0.0488(4) 0.4431(2) 0.0359(11) Uani 1 1 d . . . . .
H5 H 1.189102 0.047769 0.476406 0.043 Uiso 1 1 calc R U . . .
C33 C 0.2510(4) 0.7335(4) 0.3689(2) 0.0302(10) Uani 1 1 d . . . . .
C34 C 0.2243(4) 0.7270(4) 0.4236(2) 0.0325(11) Uani 1 1 d . . . . .
C3 C 1.3552(4) -0.0012(4) 0.3975(2) 0.0383(12) Uani 1 1 d . . . . .
H3 H 1.420002 -0.037085 0.399548 0.046 Uiso 1 1 calc R U . . .
C15 C 1.0580(4) 0.4212(4) 0.3914(3) 0.0401(13) Uani 1 1 d . . . . .
H15 H 1.105687 0.368288 0.379856 0.048 Uiso 1 1 calc R U . . .
C36 C 0.0680(4) 0.8339(4) 0.3809(2) 0.0328(11) Uani 1 1 d . . . . .
H36 H 0.005250 0.867579 0.384670 0.039 Uiso 1 1 calc R U . . .
C37 C 0.0959(4) 0.8392(4) 0.3279(2) 0.0323(10) Uani 1 1 d . . . . .
C17 C 0.8028(4) 0.1201(4) 0.3058(3) 0.0397(12) Uani 1 1 d . . . . .
H17 H 0.861285 0.104671 0.286932 0.048 Uiso 1 1 calc R U . . .
C4 C 1.3123(4) -0.0038(4) 0.4456(2) 0.0377(12) Uani 1 1 d . . . . .
C2 C 1.3041(4) 0.0535(4) 0.3467(2) 0.0385(12) Uani 1 1 d . . . . .
C35 C 0.1324(4) 0.7791(4) 0.4280(2) 0.0366(11) Uani 1 1 d . . . . .
C27 C 0.6944(5) 0.7861(4) 0.4197(3) 0.0490(14) Uani 1 1 d . . . . .
H27A H 0.706267 0.756573 0.459865 0.073 Uiso 1 1 calc R U . . .
H27B H 0.692492 0.863493 0.421666 0.073 Uiso 1 1 calc R U . . .
H27C H 0.752198 0.764099 0.402955 0.073 Uiso 1 1 calc R U . . .
C12 C 0.5703(5) 0.7865(5) 0.3168(3) 0.0532(15) Uani 1 1 d . . . . .
H12A H 0.624957 0.757793 0.299564 0.080 Uiso 1 1 calc R U . . .
H12B H 0.574370 0.863954 0.317503 0.080 Uiso 1 1 calc R U . . .
H12C H 0.499883 0.764268 0.292652 0.080 Uiso 1 1 calc R U . . .
C30 C 0.4255(4) 0.3014(5) 0.4454(3) 0.0476(14) Uani 1 1 d . . . . .
H30A H 0.455918 0.249746 0.423267 0.071 Uiso 1 1 calc R U . . .
H30B H 0.360462 0.272317 0.452415 0.071 Uiso 1 1 calc R U . . .
H30C H 0.477059 0.316653 0.483716 0.071 Uiso 1 1 calc R U . . .
C31 C 0.3221(4) 0.3786(5) 0.3490(3) 0.0514(15) Uani 1 1 d . . . . .
H31A H 0.304462 0.444020 0.325835 0.077 Uiso 1 1 calc R U . . .
H31B H 0.257018 0.347598 0.355036 0.077 Uiso 1 1 calc R U . . .
H31C H 0.354932 0.328279 0.327403 0.077 Uiso 1 1 calc R U . . .
C19 C 0.6981(5) 0.1122(6) 0.2568(3) 0.0605(18) Uani 1 1 d . . . . .
H19A H 0.638518 0.115020 0.274738 0.091 Uiso 1 1 calc R U . . .
H19B H 0.695984 0.045250 0.235308 0.091 Uiso 1 1 calc R U . . .
H19C H 0.692770 0.171428 0.228947 0.091 Uiso 1 1 calc R U . . .
C18 C 0.8088(5) 0.0364(4) 0.3539(3) 0.0562(17) Uani 1 1 d . . . . .
H18A H 0.879255 0.038414 0.382625 0.084 Uiso 1 1 calc R U . . .
H18B H 0.796723 -0.033814 0.335332 0.084 Uiso 1 1 calc R U . . .
H18C H 0.754256 0.050732 0.374570 0.084 Uiso 1 1 calc R U . . .
C16 C 1.0583(5) 0.5188(6) 0.3544(3) 0.068(2) Uani 1 1 d . . . . .
H16A H 1.021693 0.503680 0.312578 0.101 Uiso 1 1 calc R U . . .
H16B H 1.131901 0.539774 0.357702 0.101 Uiso 1 1 calc R U . . .
H16C H 1.021658 0.576364 0.368842 0.101 Uiso 1 1 calc R U . . .
C14 C 1.1028(5) 0.4427(7) 0.4567(3) 0.073(2) Uani 1 1 d . . . . .
H14A H 1.054496 0.489358 0.470458 0.110 Uiso 1 1 calc R U . . .
H14B H 1.172375 0.476956 0.463485 0.110 Uiso 1 1 calc R U . . .
H14C H 1.110896 0.375795 0.478748 0.110 Uiso 1 1 calc R U . . .

loop_
_atom_site_aniso_label
_atom_site_aniso_U_11
_atom_site_aniso_U_22
_atom_site_aniso_U_33
_atom_site_aniso_U_23
_atom_site_aniso_U_13
_atom_site_aniso_U_12
Br4 0.0389(3) 0.0579(4) 0.0388(3) 0.0055(2) 0.0040(2) 0.0135(3)
Br1 0.0404(3) 0.0872(5) 0.0568(4) -0.0041(3) 0.0248(3) 0.0219(3)
Br2 0.0416(3) 0.0478(4) 0.0648(4) 0.0160(3) 0.0005(3) 0.0068(3)
Br3 0.0617(4) 0.0781(5) 0.0468(3) 0.0124(3) 0.0335(3) 0.0262(3)
O1 0.0283(18) 0.056(2) 0.0364(19) 0.0019(17) 0.0128(15) 0.0131(17)
O2 0.043(2) 0.045(2) 0.039(2) 0.0045(17) 0.0170(17) 0.0155(17)
N1 0.0211(19) 0.034(2) 0.038(2) -0.0037(18) 0.0136(17) 0.0055(17)
N2 0.024(2) 0.032(2) 0.038(2) -0.0053(18) 0.0124(18) 0.0044(17)
C9 0.015(2) 0.035(3) 0.036(3) -0.002(2) 0.0112(19) 0.0003(18)
C38 0.019(2) 0.027(2) 0.034(2) -0.0022(19) 0.0095(19) 0.0014(18)
C20 0.018(2) 0.029(2) 0.027(2) -0.0018(18) 0.0079(18) 0.0042(18)
C8 0.020(2) 0.033(3) 0.031(2) 0.0011(19) 0.0127(19) 0.0087(19)
C11 0.019(2) 0.028(2) 0.028(2) 0.0012(18) 0.0107(18) 0.0036(18)
C13 0.022(2) 0.030(2) 0.032(2) -0.0024(19) 0.0125(19) 0.0012(18)
C10 0.024(2) 0.029(2) 0.034(3) -0.0025(19) 0.012(2) 0.0002(18)
C22 0.022(2) 0.031(2) 0.035(2) -0.003(2) 0.015(2) 0.0013(19)
C21 0.022(2) 0.026(2) 0.031(2) -0.0011(19) 0.0094(19) 0.0014(18)
C25 0.020(2) 0.029(2) 0.038(3) -0.003(2) 0.012(2) -0.0015(18)
C23 0.023(2) 0.032(3) 0.034(2) -0.005(2) 0.012(2) 0.0050(19)
C24 0.026(2) 0.026(2) 0.040(3) -0.001(2) 0.012(2) 0.0035(19)
C29 0.029(3) 0.029(3) 0.052(3) -0.006(2) 0.025(2) 0.001(2)
C1 0.025(2) 0.035(3) 0.038(3) -0.008(2) 0.010(2) 0.002(2)
C28 0.028(2) 0.034(3) 0.033(3) -0.003(2) 0.010(2) 0.000(2)
C7 0.028(2) 0.034(3) 0.038(3) -0.006(2) 0.017(2) -0.002(2)
C26 0.033(3) 0.026(3) 0.057(3) -0.001(2) 0.017(2) 0.001(2)
C32 0.031(3) 0.032(3) 0.038(3) -0.004(2) 0.015(2) -0.002(2)
C6 0.024(2) 0.031(3) 0.038(3) -0.005(2) 0.011(2) 0.0012(19)
C5 0.029(3) 0.033(3) 0.046(3) 0.001(2) 0.010(2) -0.001(2)
C33 0.024(2) 0.027(2) 0.041(3) -0.004(2) 0.012(2) 0.0015(19)
C34 0.032(3) 0.027(2) 0.037(3) 0.000(2) 0.008(2) 0.006(2)
C3 0.025(2) 0.034(3) 0.053(3) -0.007(2) 0.005(2) 0.005(2)
C15 0.021(2) 0.041(3) 0.064(4) -0.012(3) 0.021(2) -0.004(2)
C36 0.027(2) 0.033(3) 0.041(3) -0.001(2) 0.013(2) 0.008(2)
C37 0.028(2) 0.032(3) 0.035(3) 0.000(2) 0.006(2) 0.005(2)
C17 0.029(3) 0.040(3) 0.058(3) -0.018(3) 0.023(2) -0.001(2)
C4 0.031(3) 0.029(3) 0.049(3) 0.000(2) 0.003(2) 0.002(2)
C2 0.026(3) 0.043(3) 0.046(3) -0.009(2) 0.010(2) 0.003(2)
C35 0.034(3) 0.040(3) 0.040(3) -0.002(2) 0.017(2) 0.003(2)
C27 0.055(4) 0.033(3) 0.057(4) -0.002(3) 0.013(3) -0.004(3)
C12 0.061(4) 0.034(3) 0.056(4) 0.007(3) 0.002(3) -0.001(3)
C30 0.038(3) 0.054(4) 0.052(3) 0.012(3) 0.014(3) -0.009(3)
C31 0.027(3) 0.062(4) 0.065(4) 0.013(3) 0.011(3) -0.009(3)
C19 0.039(3) 0.068(4) 0.074(4) -0.042(4) 0.014(3) -0.002(3)
C18 0.058(4) 0.031(3) 0.090(5) -0.007(3) 0.039(4) -0.005(3)
C16 0.047(4) 0.090(5) 0.067(4) 0.005(4) 0.019(3) -0.039(4)
C14 0.040(4) 0.101(6) 0.066(4) 0.008(4) -0.008(3) -0.034(4)

loop_
_atom_type_symbol
_atom_type_description
_atom_type_scat_dispersion_real
_atom_type_scat_dispersion_imag
_atom_type_scat_source
C C 0.0033 0.0016 'International Tables Vol C Tables 4.2.6.8 and 6.1.1.4'
H H 0.0000 0.0000 'International Tables Vol C Tables 4.2.6.8 and 6.1.1.4'
Br Br -0.2901 2.4595 'International Tables Vol C Tables 4.2.6.8 and 6.1.1.4'
N N 0.0061 0.0033 'International Tables Vol C Tables 4.2.6.8 and 6.1.1.4'
O O 0.0106 0.0060 'International Tables Vol C Tables 4.2.6.8 and 6.1.1.4'

loop_
_geom_angle_atom_site_label_1
_geom_angle_atom_site_label_2
_geom_angle_atom_site_label_3
_geom_angle
_geom_angle_site_symmetry_1
_geom_angle_site_symmetry_3
_geom_angle_publ_flag
C1 O1 H1 109.5 . . ?
C34 O2 H2 109.5 . . ?
C7 N1 C8 116.9(4) . . ?
C32 N2 C23 120.1(4) . . ?
C8 C9 C15 121.7(4) . . ?
C10 C9 C8 117.9(4) . . ?
C10 C9 C15 120.3(4) . . ?
C11 C38 H38 119.2 . . ?
C13 C38 H38 119.2 . . ?
C13 C38 C11 121.7(4) . . ?
C21 C20 C11 120.4(4) . . ?
C25 C20 C11 121.1(4) . . ?
C25 C20 C21 118.4(4) . . ?
C9 C8 N1 118.7(4) . . ?
C9 C8 C13 122.2(4) . . ?
C13 C8 N1 119.1(4) . . ?
C38 C11 C20 120.2(4) . . ?
C10 C11 C38 118.5(4) . . ?
C10 C11 C20 121.3(4) . . ?
C38 C13 C8 117.7(4) . . ?
C38 C13 C17 121.1(4) . . ?
C8 C13 C17 121.1(4) . . ?
C9 C10 H10 119.0 . . ?
C11 C10 C9 122.0(4) . . ?
C11 C10 H10 119.0 . . ?
C21 C22 C23 118.6(4) . . ?
C21 C22 C29 120.9(4) . . ?
C23 C22 C29 120.3(4) . . ?
C20 C21 H21 119.2 . . ?
C22 C21 C20 121.6(4) . . ?
C22 C21 H21 119.2 . . ?
C20 C25 H25 118.9 . . ?
C20 C25 C24 122.1(4) . . ?
C24 C25 H25 118.9 . . ?
C22 C23 N2 116.8(4) . . ?
C24 C23 N2 122.1(4) . . ?
C24 C23 C22 121.0(4) . . ?
C25 C24 C23 118.2(4) . . ?
C25 C24 C26 119.0(4) . . ?
C23 C24 C26 122.8(4) . . ?
C22 C29 H29 107.9 . . ?
C30 C29 C22 114.1(4) . . ?
C30 C29 H29 107.9 . . ?
C31 C29 C22 109.5(4) . . ?
C31 C29 H29 107.9 . . ?
C31 C29 C30 109.3(5) . . ?
O1 C1 C6 122.8(4) . . ?
O1 C1 C2 119.8(4) . . ?
C2 C1 C6 117.4(5) . . ?
C33 C28 H28 120.0 . . ?
C37 C28 H28 120.0 . . ?
C37 C28 C33 120.0(4) . . ?
N1 C7 H7 118.6 . . ?
N1 C7 C6 122.7(4) . . ?
C6 C7 H7 118.6 . . ?
C24 C26 H26 107.5 . . ?
C27 C26 C24 111.6(4) . . ?
C27 C26 H26 107.5 . . ?
C12 C26 C24 112.0(4) . . ?
C12 C26 H26 107.5 . . ?
C12 C26 C27 110.4(5) . . ?
N2 C32 H32 119.4 . . ?
N2 C32 C33 121.2(4) . . ?
C33 C32 H32 119.4 . . ?
C1 C6 C7 120.3(4) . . ?
C5 C6 C1 121.4(4) . . ?
C5 C6 C7 118.3(4) . . ?
C6 C5 H5 120.4 . . ?
C4 C5 C6 119.3(5) . . ?
C4 C5 H5 120.4 . . ?
C28 C33 C32 119.6(4) . . ?
C28 C33 C34 119.9(4) . . ?
C34 C33 C32 120.5(4) . . ?
O2 C34 C33 122.2(4) . . ?
O2 C34 C35 119.9(5) . . ?
C35 C34 C33 117.9(4) . . ?
C4 C3 H3 120.0 . . ?
C2 C3 H3 120.0 . . ?
C2 C3 C4 120.0(5) . . ?
C9 C15 H15 107.1 . . ?
C16 C15 C9 110.3(5) . . ?
C16 C15 H15 107.1 . . ?
C14 C15 C9 113.0(5) . . ?
C14 C15 H15 107.1 . . ?
C14 C15 C16 111.8(5) . . ?
C37 C36 H36 120.5 . . ?
C35 C36 H36 120.5 . . ?
C35 C36 C37 119.1(4) . . ?
C28 C37 Br4 119.7(4) . . ?
C28 C37 C36 121.2(5) . . ?
C36 C37 Br4 119.1(4) . . ?
C13 C17 H17 107.2 . . ?
C13 C17 C19 113.1(5) . . ?
C13 C17 C18 110.8(5) . . ?
C19 C17 H17 107.2 . . ?
C19 C17 C18 111.1(5) . . ?
C18 C17 H17 107.2 . . ?
C5 C4 Br2 119.4(4) . . ?
C3 C4 Br2 120.2(4) . . ?
C3 C4 C5 120.5(5) . . ?
C1 C2 Br1 119.1(4) . . ?
C3 C2 Br1 119.4(4) . . ?
C3 C2 C1 121.5(5) . . ?
C34 C35 Br3 118.2(4) . . ?
C36 C35 Br3 119.8(4) . . ?
C36 C35 C34 121.9(5) . . ?
C26 C27 H27A 109.5 . . ?
C26 C27 H27B 109.5 . . ?
C26 C27 H27C 109.5 . . ?
H27A C27 H27B 109.5 . . ?
H27A C27 H27C 109.5 . . ?
H27B C27 H27C 109.5 . . ?
C26 C12 H12A 109.5 . . ?
C26 C12 H12B 109.5 . . ?
C26 C12 H12C 109.5 . . ?
H12A C12 H12B 109.5 . . ?
H12A C12 H12C 109.5 . . ?
H12B C12 H12C 109.5 . . ?
C29 C30 H30A 109.5 . . ?
C29 C30 H30B 109.5 . . ?
C29 C30 H30C 109.5 . . ?
H30A C30 H30B 109.5 . . ?
H30A C30 H30C 109.5 . . ?
H30B C30 H30C 109.5 . . ?
C29 C31 H31A 109.5 . . ?
C29 C31 H31B 109.5 . . ?
C29 C31 H31C 109.5 . . ?
H31A C31 H31B 109.5 . . ?
H31A C31 H31C 109.5 . . ?
H31B C31 H31C 109.5 . . ?
C17 C19 H19A 109.5 . . ?
C17 C19 H19B 109.5 . . ?
C17 C19 H19C 109.5 . . ?
H19A C19 H19B 109.5 . . ?
H19A C19 H19C 109.5 . . ?
H19B C19 H19C 109.5 . . ?
C17 C18 H18A 109.5 . . ?
C17 C18 H18B 109.5 . . ?
C17 C18 H18C 109.5 . . ?
H18A C18 H18B 109.5 . . ?
H18A C18 H18C 109.5 . . ?
H18B C18 H18C 109.5 . . ?
C15 C16 H16A 109.5 . . ?
C15 C16 H16B 109.5 . . ?
C15 C16 H16C 109.5 . . ?
H16A C16 H16B 109.5 . . ?
H16A C16 H16C 109.5 . . ?
H16B C16 H16C 109.5 . . ?
C15 C14 H14A 109.5 . . ?
C15 C14 H14B 109.5 . . ?
C15 C14 H14C 109.5 . . ?
H14A C14 H14B 109.5 . . ?
H14A C14 H14C 109.5 . . ?
H14B C14 H14C 109.5 . . ?

loop_
_geom_bond_atom_site_label_1
_geom_bond_atom_site_label_2
_geom_bond_distance
_geom_bond_site_symmetry_2
_geom_bond_publ_flag
Br4 C37 1.897(5) . ?
Br1 C2 1.886(5) . ?
Br2 C4 1.889(5) . ?
Br3 C35 1.882(5) . ?
O1 H1 0.8400 . ?
O1 C1 1.334(6) . ?
O2 H2 0.8400 . ?
O2 C34 1.332(6) . ?
N1 C8 1.445(5) . ?
N1 C7 1.257(6) . ?
N2 C23 1.430(6) . ?
N2 C32 1.255(6) . ?
C9 C8 1.395(7) . ?
C9 C10 1.389(6) . ?
C9 C15 1.530(6) . ?
C38 H38 0.9500 . ?
C38 C11 1.395(6) . ?
C38 C13 1.395(6) . ?
C20 C11 1.500(6) . ?
C20 C21 1.396(6) . ?
C20 C25 1.384(6) . ?
C8 C13 1.396(6) . ?
C11 C10 1.386(6) . ?
C13 C17 1.522(7) . ?
C10 H10 0.9500 . ?
C22 C21 1.384(6) . ?
C22 C23 1.407(7) . ?
C22 C29 1.528(6) . ?
C21 H21 0.9500 . ?
C25 H25 0.9500 . ?
C25 C24 1.392(6) . ?
C23 C24 1.399(7) . ?
C24 C26 1.533(7) . ?
C29 H29 1.0000 . ?
C29 C30 1.524(7) . ?
C29 C31 1.518(8) . ?
C1 C6 1.404(7) . ?
C1 C2 1.404(7) . ?
C28 H28 0.9500 . ?
C28 C33 1.394(7) . ?
C28 C37 1.375(7) . ?
C7 H7 0.9500 . ?
C7 C6 1.464(7) . ?
C26 H26 1.0000 . ?
C26 C27 1.530(8) . ?
C26 C12 1.513(8) . ?
C32 H32 0.9500 . ?
C32 C33 1.477(6) . ?
C6 C5 1.390(7) . ?
C5 H5 0.9500 . ?
C5 C4 1.389(7) . ?
C33 C34 1.414(7) . ?
C34 C35 1.397(7) . ?
C3 H3 0.9500 . ?
C3 C4 1.383(8) . ?
C3 C2 1.375(8) . ?
C15 H15 1.0000 . ?
C15 C16 1.504(9) . ?
C15 C14 1.497(9) . ?
C36 H36 0.9500 . ?
C36 C37 1.381(7) . ?
C36 C35 1.375(7) . ?
C17 H17 1.0000 . ?
C17 C19 1.527(8) . ?
C17 C18 1.527(9) . ?
C27 H27A 0.9800 . ?
C27 H27B 0.9800 . ?
C27 H27C 0.9800 . ?
C12 H12A 0.9800 . ?
C12 H12B 0.9800 . ?
C12 H12C 0.9800 . ?
C30 H30A 0.9800 . ?
C30 H30B 0.9800 . ?
C30 H30C 0.9800 . ?
C31 H31A 0.9800 . ?
C31 H31B 0.9800 . ?
C31 H31C 0.9800 . ?
C19 H19A 0.9800 . ?
C19 H19B 0.9800 . ?
C19 H19C 0.9800 . ?
C18 H18A 0.9800 . ?
C18 H18B 0.9800 . ?
C18 H18C 0.9800 . ?
C16 H16A 0.9800 . ?
C16 H16B 0.9800 . ?
C16 H16C 0.9800 . ?
C14 H14A 0.9800 . ?
C14 H14B 0.9800 . ?
C14 H14C 0.9800 . ?

loop_
_geom_torsion_atom_site_label_1
_geom_torsion_atom_site_label_2
_geom_torsion_atom_site_label_3
_geom_torsion_atom_site_label_4
_geom_torsion
_geom_torsion_site_symmetry_1
_geom_torsion_site_symmetry_2
_geom_torsion_site_symmetry_3
_geom_torsion_site_symmetry_4
_geom_torsion_publ_flag
O1 C1 C6 C7 -2.7(7) . . . . ?
O1 C1 C6 C5 179.9(5) . . . . ?
O1 C1 C2 Br1 0.7(7) . . . . ?
O1 C1 C2 C3 -179.2(5) . . . . ?
O2 C34 C35 Br3 2.0(7) . . . . ?
O2 C34 C35 C36 -177.2(5) . . . . ?
N1 C8 C13 C38 178.2(4) . . . . ?
N1 C8 C13 C17 0.1(7) . . . . ?
N1 C7 C6 C1 5.7(7) . . . . ?
N1 C7 C6 C5 -176.9(5) . . . . ?
N2 C23 C24 C25 180.0(4) . . . . ?
N2 C23 C24 C26 2.1(7) . . . . ?
N2 C32 C33 C28 179.1(5) . . . . ?
N2 C32 C33 C34 -3.9(7) . . . . ?
C9 C8 C13 C38 -3.3(7) . . . . ?
C9 C8 C13 C17 178.6(5) . . . . ?
C38 C11 C10 C9 -1.8(7) . . . . ?
C38 C13 C17 C19 37.0(7) . . . . ?
C38 C13 C17 C18 -88.5(6) . . . . ?
C20 C11 C10 C9 178.5(4) . . . . ?
C20 C25 C24 C23 -2.0(7) . . . . ?
C20 C25 C24 C26 176.0(5) . . . . ?
C8 N1 C7 C6 -173.9(4) . . . . ?
C8 C9 C10 C11 -0.4(7) . . . . ?
C8 C9 C15 C16 117.5(6) . . . . ?
C8 C9 C15 C14 -116.4(6) . . . . ?
C8 C13 C17 C19 -145.0(5) . . . . ?
C8 C13 C17 C18 89.5(6) . . . . ?
C11 C38 C13 C8 1.1(7) . . . . ?
C11 C38 C13 C17 179.1(4) . . . . ?
C11 C20 C21 C22 -177.6(4) . . . . ?
C11 C20 C25 C24 179.2(4) . . . . ?
C13 C38 C11 C20 -178.8(4) . . . . ?
C13 C38 C11 C10 1.4(7) . . . . ?
C10 C9 C8 N1 -178.5(4) . . . . ?
C10 C9 C8 C13 3.0(7) . . . . ?
C10 C9 C15 C16 -59.7(7) . . . . ?
C10 C9 C15 C14 66.3(7) . . . . ?
C22 C23 C24 C25 3.3(7) . . . . ?
C22 C23 C24 C26 -174.6(5) . . . . ?
C21 C20 C11 C38 33.9(6) . . . . ?
C21 C20 C11 C10 -146.3(5) . . . . ?
C21 C20 C25 C24 -0.7(7) . . . . ?
C21 C22 C23 N2 -178.6(4) . . . . ?
C21 C22 C23 C24 -1.8(7) . . . . ?
C21 C22 C29 C30 35.0(7) . . . . ?
C21 C22 C29 C31 -87.9(6) . . . . ?
C25 C20 C11 C38 -146.0(5) . . . . ?
C25 C20 C11 C10 33.8(7) . . . . ?
C25 C20 C21 C22 2.4(7) . . . . ?
C25 C24 C26 C27 -49.5(7) . . . . ?
C25 C24 C26 C12 74.9(6) . . . . ?
C23 N2 C32 C33 179.5(4) . . . . ?
C23 C22 C21 C20 -1.1(7) . . . . ?
C23 C22 C29 C30 -150.3(5) . . . . ?
C23 C22 C29 C31 86.8(6) . . . . ?
C23 C24 C26 C27 128.4(5) . . . . ?
C23 C24 C26 C12 -107.2(6) . . . . ?
C29 C22 C21 C20 173.6(4) . . . . ?
C29 C22 C23 N2 6.6(7) . . . . ?
C29 C22 C23 C24 -176.6(5) . . . . ?
C1 C6 C5 C4 -0.5(7) . . . . ?
C28 C33 C34 O2 177.7(4) . . . . ?
C28 C33 C34 C35 -0.6(7) . . . . ?
C7 N1 C8 C9 81.0(6) . . . . ?
C7 N1 C8 C13 -100.5(5) . . . . ?
C7 C6 C5 C4 -177.9(5) . . . . ?
C32 N2 C23 C22 -116.5(5) . . . . ?
C32 N2 C23 C24 66.7(6) . . . . ?
C32 C33 C34 O2 0.7(7) . . . . ?
C32 C33 C34 C35 -177.6(4) . . . . ?
C6 C1 C2 Br1 -178.8(4) . . . . ?
C6 C1 C2 C3 1.2(7) . . . . ?
C6 C5 C4 Br2 -179.4(4) . . . . ?
C6 C5 C4 C3 0.9(8) . . . . ?
C33 C28 C37 Br4 -179.2(4) . . . . ?
C33 C28 C37 C36 -0.3(7) . . . . ?
C33 C34 C35 Br3 -179.7(4) . . . . ?
C33 C34 C35 C36 1.1(8) . . . . ?
C15 C9 C8 N1 4.2(7) . . . . ?
C15 C9 C8 C13 -174.3(5) . . . . ?
C15 C9 C10 C11 177.0(5) . . . . ?
C37 C28 C33 C32 177.2(4) . . . . ?
C37 C28 C33 C34 0.2(7) . . . . ?
C37 C36 C35 Br3 179.6(4) . . . . ?
C37 C36 C35 C34 -1.2(8) . . . . ?
C4 C3 C2 Br1 179.2(4) . . . . ?
C4 C3 C2 C1 -0.8(8) . . . . ?
C2 C1 C6 C7 176.8(5) . . . . ?
C2 C1 C6 C5 -0.6(7) . . . . ?
C2 C3 C4 Br2 -179.9(4) . . . . ?
C2 C3 C4 C5 -0.3(8) . . . . ?
C35 C36 C37 Br4 179.7(4) . . . . ?
C35 C36 C37 C28 0.8(8) . . . . ?
